data_4130305
loop_
_publ_author_name
'Hayashi, Masaki'
'Bachman, Shoshana'
'Hashimoto, Satoshi'
'Eichman, Chad C.'
'Stoltz, Brian M.'

_publ_section_title
;
 Ni-Catalyzed Enantioselective C-Acylation of \a-Substituted Lactams.
;
_journal_issue 29
_journal_name_full 'Journal of the American Chemical Society'
_journal_page_first 8997
_journal_page_last 9000
_journal_paper_doi 10.1021/jacs.6b02120
_journal_volume 138
_journal_year 2016
_chemical_absolute_configuration ad
_chemical_formula_moiety 'C19 H21 N O3'
_chemical_formula_sum 'C19 H21 N O3'
_chemical_formula_weight 311.37
_space_group_crystal_system triclinic
_space_group_IT_number 1
_space_group_name_Hall 'P 1'
_space_group_name_H-M_alt 'P 1'
_atom_sites_solution_hydrogens geom
_audit_creation_date 2016-01-06
_audit_creation_method
;
Olex2 1.2
(compiled 2015.09.30 svn.r3233 for OlexSys, GUI svn.r5103)
,
 SHELXL-2014,
 and manual edit
;
_cell_angle_alpha 112.386(6)
_cell_angle_beta 91.911(6)
_cell_angle_gamma 96.499(9)
_cell_formula_units_Z 1
_cell_length_a 6.7858(9)
_cell_length_b 7.7709(10)
_cell_length_c 8.1797(10)
_cell_measurement_reflns_used 9908
_cell_measurement_temperature 100
_cell_measurement_theta_max 73.0
_cell_measurement_theta_min 5.8
_cell_volume 394.89(9)
_computing_cell_refinement 'SAINT V8.34A (Bruker-AXS, 2007)'
_computing_data_collection 'APEX2 2015.9-0 (Bruker-AXS, 2007)'
_computing_data_reduction 'SAINT V8.34A (Bruker-AXS, 2007)'
_computing_molecular_graphics 'DIAMOND 3 (Crystal Impact, 1999)'
_computing_publication_material 'Olex2 (Dolomanov et al., 2009)'
_computing_structure_refinement 'SHELXL-2014/7 (Sheldrick, 2014)'
_computing_structure_solution 'XT-2014/4 (Sheldrick, 2012)'
_diffrn_ambient_temperature 100
_diffrn_detector 'CMOS Area Detector'
_diffrn_detector_area_resol_mean 10.24
_diffrn_detector_type 'Bruker PHOTON 100 CMOS'
_diffrn_measured_fraction_theta_full 0.999
_diffrn_measured_fraction_theta_max 0.987
_diffrn_measurement_device '\k-geometry diffractometer'
_diffrn_measurement_device_type 'Bruker D8 VENTURE Kappa Duo PHOTON 100 CMOS'
_diffrn_radiation_monochromator 'multilayer mirrors'
_diffrn_radiation_type CuK\a
_diffrn_radiation_wavelength 1.54178
_diffrn_reflns_av_R_equivalents 0.0325
_diffrn_reflns_av_unetI/netI 0.0254
_diffrn_reflns_Laue_measured_fraction_full 0.999
_diffrn_reflns_Laue_measured_fraction_max 0.987
_diffrn_reflns_limit_h_max 8
_diffrn_reflns_limit_h_min -8
_diffrn_reflns_limit_k_max 9
_diffrn_reflns_limit_k_min -9
_diffrn_reflns_limit_l_max 10
_diffrn_reflns_limit_l_min -10
_diffrn_reflns_number 12444
_diffrn_reflns_point_group_measured_fraction_full 0.966
_diffrn_reflns_point_group_measured_fraction_max 0.936
_diffrn_reflns_theta_full 67.000
_diffrn_reflns_theta_max 72.981
_diffrn_reflns_theta_min 5.871
_diffrn_source 'I\mS HB micro-focus sealed tube'
_diffrn_source_current 1
_diffrn_source_power 0.05
_diffrn_source_type 'Incoatech I\mS HB'
_diffrn_source_voltage 50
_diffrn_standards_number 0
_exptl_absorpt_coefficient_mu 0.711
_exptl_absorpt_correction_T_max 1.0000
_exptl_absorpt_correction_T_min 0.9238
_exptl_absorpt_correction_type multi-scan
_exptl_absorpt_process_details
'SADABS-2014/5 (Bruker,2014/5) was used for absorption correction. wR2(int) was 0.0653 before and 0.0530 after correction. The Ratio of minimum to maximum transmission is 0.9238. The \l/2 correction factor is Not present.'
_exptl_crystal_colour colourless
_exptl_crystal_colour_primary colourless
_exptl_crystal_density_diffrn 1.309
_exptl_crystal_description prism
_exptl_crystal_F_000 166
_exptl_crystal_size_max 0.19
_exptl_crystal_size_mid 0.17
_exptl_crystal_size_min 0.12
_refine_diff_density_max 0.176
_refine_diff_density_min -0.261
_refine_diff_density_rms 0.061
_refine_ls_abs_structure_details
;
 Flack x determined using 1297 quotients [(I+)-(I-)]/[(I+)+(I-)]
 (Parsons, Flack and Wagner, Acta Cryst. B69 (2013) 249-259).
;
_refine_ls_abs_structure_Flack 0.02(7)
_refine_ls_extinction_method none
_refine_ls_goodness_of_fit_ref 1.092
_refine_ls_hydrogen_treatment constr
_refine_ls_matrix_type full
_refine_ls_number_parameters 211
_refine_ls_number_reflns 2932
_refine_ls_number_restraints 3
_refine_ls_restrained_S_all 1.091
_refine_ls_R_factor_all 0.0296
_refine_ls_R_factor_gt 0.0285
_refine_ls_shift/su_max 0.000
_refine_ls_shift/su_mean 0.000
_refine_ls_structure_factor_coef Fsqd
_refine_ls_weighting_details 'w=1/[\s^2^(Fo^2^)+(0.0397P)^2^+0.0490P] where P=(Fo^2^+2Fc^2^)/3'
_refine_ls_weighting_scheme calc
_refine_ls_wR_factor_gt 0.0697
_refine_ls_wR_factor_ref 0.0703
_reflns_Friedel_coverage 0.897
_reflns_Friedel_fraction_full 0.933
_reflns_Friedel_fraction_max 0.884
_reflns_number_gt 2847
_reflns_number_total 2932
_reflns_threshold_expression 'I > 2\s(I)'
_cod_data_source_file ja6b02120_si_003.cif
_cod_data_source_block p15569
_cod_database_code 4130305
_shelx_space_group_comment
;
The symmetry employed for this shelxl refinement is uniquely defined
by the following loop, which should always be used as a source of
symmetry information in preference to the above space-group names.
They are only intended as comments.
;
_shelx_estimated_absorpt_t_max 0.920
_shelx_estimated_absorpt_t_min 0.877
_refine_ls_abs_structure_hooft 0.03(7)
_olex2_refinement_description
;
1. Fixed Uiso
 At 1.2 times of:
  All C(H) groups, All C(H,H) groups
 At 1.5 times of:
  All C(H,H,H) groups, All O(H) groups
2.a Ternary CH refined with riding coordinates:
 C5(H5)
2.b Secondary CH2 refined with riding coordinates:
 C3(H3A,H3B), C4(H4A,H4B)
2.c Aromatic/amide H refined with riding coordinates:
 C7(H7), C8(H8), C9(H9), C10(H10), C11(H11), C14(H14), C15(H15), C16(H16),
 C17(H17)
2.d Idealised Me refined as rotating group:
 C12(H12A,H12B,H12C), C19(H19A,H19B,H19C)
2.e Idealised tetrahedral OH refined as rotating group:
 O2(H2)
;
_shelx_shelxl_version_number 2014/7
_olex2_submission_special_instructions 'No special instructions were received'

loop_
_space_group_symop_operation_xyz
'x, y, z'

loop_
_atom_site_label
_atom_site_type_symbol
_atom_site_fract_x
_atom_site_fract_y
_atom_site_fract_z
_atom_site_U_iso_or_equiv
_atom_site_adp_type
_atom_site_occupancy
_atom_site_site_symmetry_order
_atom_site_calc_flag
_atom_site_refinement_flags_posn
O1 O 0.7009(2) 0.6288(2) 0.34186(18) 0.0178(3) Uani 1 1 d .
O2 O 0.09069(19) 0.7740(2) 0.28393(18) 0.0175(3) Uani 1 1 d .
H2 H -0.0019 0.7232 0.3229 0.026 Uiso 1 1 calc GR
O3 O 0.6994(2) 0.1473(2) 0.26787(18) 0.0172(3) Uani 1 1 d .
N1 N 0.5002(2) 0.4346(2) 0.4379(2) 0.0137(3) Uani 1 1 d .
C1 C 0.5361(3) 0.5488(3) 0.3501(2) 0.0123(4) Uani 1 1 d .
C2 C 0.3384(3) 0.5626(3) 0.2622(2) 0.0135(4) Uani 1 1 d .
C3 C 0.1935(3) 0.4033(3) 0.2787(3) 0.0149(4) Uani 1 1 d .
H3A H 0.0633 0.4460 0.3127 0.018 Uiso 1 1 calc R
H3B H 0.1722 0.2930 0.1646 0.018 Uiso 1 1 calc R
C4 C 0.2919(3) 0.3531(3) 0.4232(3) 0.0158(4) Uani 1 1 d .
H4A H 0.2314 0.4088 0.5369 0.019 Uiso 1 1 calc R
H4B H 0.2796 0.2153 0.3877 0.019 Uiso 1 1 calc R
C5 C 0.2775(3) 0.7616(3) 0.3614(2) 0.0132(4) Uani 1 1 d .
H5 H 0.3781 0.8520 0.3378 0.016 Uiso 1 1 calc R
C6 C 0.2824(3) 0.8255(3) 0.5617(2) 0.0138(4) Uani 1 1 d .
C7 C 0.1300(3) 0.7668(3) 0.6470(3) 0.0179(4) Uani 1 1 d .
H7 H 0.0149 0.6867 0.5793 0.022 Uiso 1 1 calc R
C8 C 0.1458(3) 0.8250(3) 0.8302(3) 0.0212(4) Uani 1 1 d .
H8 H 0.0433 0.7813 0.8869 0.025 Uiso 1 1 calc R
C9 C 0.3100(3) 0.9465(3) 0.9314(3) 0.0206(4) Uani 1 1 d .
H9 H 0.3203 0.9854 1.0568 0.025 Uiso 1 1 calc R
C10 C 0.4586(3) 1.0106(3) 0.8490(3) 0.0207(4) Uani 1 1 d .
H10 H 0.5696 1.0966 0.9178 0.025 Uiso 1 1 calc R
C11 C 0.4456(3) 0.9492(3) 0.6648(3) 0.0180(4) Uani 1 1 d .
H11 H 0.5493 0.9921 0.6087 0.022 Uiso 1 1 calc R
C12 C 0.3638(3) 0.5353(3) 0.0690(2) 0.0175(4) Uani 1 1 d .
H12A H 0.4660 0.6332 0.0653 0.026 Uiso 1 1 calc GR
H12B H 0.2373 0.5438 0.0131 0.026 Uiso 1 1 calc GR
H12C H 0.4042 0.4116 0.0050 0.026 Uiso 1 1 calc GR
C13 C 0.6475(3) 0.3863(3) 0.5359(2) 0.0138(4) Uani 1 1 d .
C14 C 0.6797(3) 0.4795(3) 0.7185(3) 0.0181(4) Uani 1 1 d .
H14 H 0.6107 0.5828 0.7781 0.022 Uiso 1 1 calc R
C15 C 0.8120(3) 0.4228(3) 0.8150(3) 0.0208(4) Uani 1 1 d .
H15 H 0.8346 0.4872 0.9400 0.025 Uiso 1 1 calc R
C16 C 0.9109(3) 0.2709(3) 0.7263(3) 0.0182(4) Uani 1 1 d .
H16 H 1.0013 0.2314 0.7917 0.022 Uiso 1 1 calc R
C17 C 0.8795(3) 0.1754(3) 0.5426(3) 0.0161(4) Uani 1 1 d .
H17 H 0.9484 0.0720 0.4834 0.019 Uiso 1 1 calc R
C18 C 0.7465(3) 0.2328(3) 0.4468(3) 0.0137(4) Uani 1 1 d .
C19 C 0.7963(3) -0.0126(3) 0.1762(3) 0.0200(4) Uani 1 1 d .
H19A H 0.7520 -0.0631 0.0495 0.030 Uiso 1 1 calc GR
H19B H 0.7626 -0.1091 0.2242 0.030 Uiso 1 1 calc GR
H19C H 0.9407 0.0250 0.1920 0.030 Uiso 1 1 calc GR

loop_
_atom_site_aniso_label
_atom_site_aniso_U_11
_atom_site_aniso_U_22
_atom_site_aniso_U_33
_atom_site_aniso_U_23
_atom_site_aniso_U_13
_atom_site_aniso_U_12
O1 0.0106(7) 0.0218(7) 0.0248(7) 0.0132(6) 0.0028(5) 0.0016(6)
O2 0.0130(7) 0.0229(7) 0.0210(7) 0.0120(6) 0.0018(5) 0.0076(6)
O3 0.0184(7) 0.0178(7) 0.0158(6) 0.0052(5) 0.0005(5) 0.0089(6)
N1 0.0089(7) 0.0155(8) 0.0196(8) 0.0097(6) 0.0023(6) 0.0025(6)
C1 0.0123(9) 0.0120(9) 0.0139(8) 0.0051(7) 0.0040(7) 0.0047(7)
C2 0.0113(9) 0.0141(9) 0.0163(9) 0.0070(7) 0.0016(7) 0.0029(7)
C3 0.0110(9) 0.0131(9) 0.0205(10) 0.0066(7) 0.0009(7) 0.0007(7)
C4 0.0107(9) 0.0160(9) 0.0229(10) 0.0098(8) 0.0041(7) 0.0015(8)
C5 0.0098(9) 0.0138(9) 0.0174(9) 0.0073(7) 0.0009(7) 0.0027(7)
C6 0.0136(9) 0.0118(9) 0.0177(9) 0.0064(7) 0.0017(7) 0.0054(8)
C7 0.0142(10) 0.0175(10) 0.0192(9) 0.0040(8) 0.0029(7) 0.0015(8)
C8 0.0227(11) 0.0187(10) 0.0223(10) 0.0067(8) 0.0084(8) 0.0056(9)
C9 0.0294(12) 0.0166(10) 0.0145(9) 0.0036(8) 0.0013(8) 0.0068(9)
C10 0.0228(11) 0.0152(10) 0.0223(10) 0.0068(8) -0.0073(8) 0.0000(9)
C11 0.0163(10) 0.0168(10) 0.0221(10) 0.0094(8) -0.0004(8) 0.0006(8)
C12 0.0183(10) 0.0188(10) 0.0150(9) 0.0055(8) 0.0019(7) 0.0044(8)
C13 0.0103(9) 0.0154(10) 0.0190(10) 0.0102(8) 0.0019(7) 0.0018(8)
C14 0.0173(10) 0.0187(10) 0.0194(10) 0.0082(8) 0.0049(8) 0.0033(8)
C15 0.0210(11) 0.0255(11) 0.0164(9) 0.0098(8) 0.0003(8) -0.0009(9)
C16 0.0139(10) 0.0219(10) 0.0227(10) 0.0143(8) -0.0035(8) -0.0003(8)
C17 0.0106(9) 0.0172(10) 0.0235(10) 0.0113(8) 0.0015(7) 0.0015(8)
C18 0.0106(9) 0.0158(9) 0.0169(9) 0.0090(7) 0.0015(7) 0.0000(8)
C19 0.0195(10) 0.0163(10) 0.0230(10) 0.0042(8) 0.0010(8) 0.0098(8)

loop_
_atom_type_symbol
_atom_type_description
_atom_type_scat_dispersion_real
_atom_type_scat_dispersion_imag
_atom_type_scat_source
C C 0.0181 0.0091 'International Tables Vol C Tables 4.2.6.8 and 6.1.1.4'
H H 0.0000 0.0000 'International Tables Vol C Tables 4.2.6.8 and 6.1.1.4'
N N 0.0311 0.0180 'International Tables Vol C Tables 4.2.6.8 and 6.1.1.4'
O O 0.0492 0.0322 'International Tables Vol C Tables 4.2.6.8 and 6.1.1.4'

loop_
_exptl_crystal_face_index_h
_exptl_crystal_face_index_k
_exptl_crystal_face_index_l
_exptl_crystal_face_perp_dist
0.00 -1.00 0.00 0.0770
0.00 1.00 0.00 0.0010
0.00 0.00 -1.00 0.0540
-3.00 -2.00 -1.00 0.0740
-1.00 3.00 -3.00 0.0690
-3.00 0.00 -1.00 0.0880
3.00 -2.00 0.00 0.0870
3.00 2.00 -1.00 0.0440
0.00 -1.00 3.00 0.0470
1.00 0.00 3.00 0.0530

loop_
_geom_angle_atom_site_label_1
_geom_angle_atom_site_label_2
_geom_angle_atom_site_label_3
_geom_angle
C5 O2 H2 109.5
C18 O3 C19 116.08(15)
C1 N1 C4 114.79(15)
C1 N1 C13 125.33(16)
C13 N1 C4 119.86(15)
O1 C1 N1 125.46(17)
O1 C1 C2 125.84(17)
N1 C1 C2 108.70(16)
C1 C2 C3 103.50(15)
C1 C2 C5 109.36(15)
C3 C2 C5 113.35(15)
C12 C2 C1 109.59(15)
C12 C2 C3 112.58(16)
C12 C2 C5 108.32(15)
C2 C3 H3A 110.6
C2 C3 H3B 110.6
H3A C3 H3B 108.7
C4 C3 C2 105.91(16)
C4 C3 H3A 110.6
C4 C3 H3B 110.6
N1 C4 C3 103.61(15)
N1 C4 H4A 111.0
N1 C4 H4B 111.0
C3 C4 H4A 111.0
C3 C4 H4B 111.0
H4A C4 H4B 109.0
O2 C5 C2 109.80(15)
O2 C5 H5 106.3
O2 C5 C6 112.56(15)
C2 C5 H5 106.3
C6 C5 C2 115.08(15)
C6 C5 H5 106.2
C7 C6 C5 122.89(17)
C11 C6 C5 118.50(17)
C11 C6 C7 118.62(18)
C6 C7 H7 119.9
C8 C7 C6 120.27(19)
C8 C7 H7 119.9
C7 C8 H8 119.7
C9 C8 C7 120.58(19)
C9 C8 H8 119.7
C8 C9 H9 120.2
C10 C9 C8 119.66(19)
C10 C9 H9 120.2
C9 C10 H10 120.0
C9 C10 C11 119.95(19)
C11 C10 H10 120.0
C6 C11 H11 119.6
C10 C11 C6 120.86(19)
C10 C11 H11 119.6
C2 C12 H12A 109.5
C2 C12 H12B 109.5
C2 C12 H12C 109.5
H12A C12 H12B 109.5
H12A C12 H12C 109.5
H12B C12 H12C 109.5
C14 C13 N1 120.58(17)
C14 C13 C18 120.32(17)
C18 C13 N1 118.87(16)
C13 C14 H14 119.8
C13 C14 C15 120.44(18)
C15 C14 H14 119.8
C14 C15 H15 120.4
C14 C15 C16 119.17(18)
C16 C15 H15 120.4
C15 C16 H16 119.5
C15 C16 C17 121.02(18)
C17 C16 H16 119.5
C16 C17 H17 120.3
C18 C17 C16 119.50(18)
C18 C17 H17 120.3
O3 C18 C13 115.63(16)
O3 C18 C17 124.81(17)
C17 C18 C13 119.55(17)
O3 C19 H19A 109.5
O3 C19 H19B 109.5
O3 C19 H19C 109.5
H19A C19 H19B 109.5
H19A C19 H19C 109.5
H19B C19 H19C 109.5

loop_
_geom_bond_atom_site_label_1
_geom_bond_atom_site_label_2
_geom_bond_distance
O1 C1 1.233(2)
O2 H2 0.8400
O2 C5 1.428(2)
O3 C18 1.366(2)
O3 C19 1.431(2)
N1 C1 1.346(2)
N1 C4 1.464(3)
N1 C13 1.429(2)
C1 C2 1.535(2)
C2 C3 1.542(3)
C2 C5 1.560(2)
C2 C12 1.531(3)
C3 H3A 0.9900
C3 H3B 0.9900
C3 C4 1.534(3)
C4 H4A 0.9900
C4 H4B 0.9900
C5 H5 1.0000
C5 C6 1.518(3)
C6 C7 1.395(3)
C6 C11 1.393(3)
C7 H7 0.9500
C7 C8 1.387(3)
C8 H8 0.9500
C8 C9 1.387(3)
C9 H9 0.9500
C9 C10 1.381(3)
C10 H10 0.9500
C10 C11 1.392(3)
C11 H11 0.9500
C12 H12A 0.9800
C12 H12B 0.9800
C12 H12C 0.9800
C13 C14 1.387(3)
C13 C18 1.399(3)
C14 H14 0.9500
C14 C15 1.389(3)
C15 H15 0.9500
C15 C16 1.389(3)
C16 H16 0.9500
C16 C17 1.395(3)
C17 H17 0.9500
C17 C18 1.392(3)
C19 H19A 0.9800
C19 H19B 0.9800
C19 H19C 0.9800

loop_
_geom_torsion_atom_site_label_1
_geom_torsion_atom_site_label_2
_geom_torsion_atom_site_label_3
_geom_torsion_atom_site_label_4
_geom_torsion
O1 C1 C2 C3 167.47(18)
O1 C1 C2 C5 -71.4(2)
O1 C1 C2 C12 47.2(2)
O2 C5 C6 C7 46.8(2)
O2 C5 C6 C11 -132.75(18)
N1 C1 C2 C3 -12.53(18)
N1 C1 C2 C5 108.57(17)
N1 C1 C2 C12 -132.83(16)
N1 C13 C14 C15 175.12(18)
N1 C13 C18 O3 3.4(3)
N1 C13 C18 C17 -175.27(17)
C1 N1 C4 C3 10.2(2)
C1 N1 C13 C14 98.1(2)
C1 N1 C13 C18 -87.4(2)
C1 C2 C3 C4 18.19(18)
C1 C2 C5 O2 -178.29(14)
C1 C2 C5 C6 -50.1(2)
C2 C3 C4 N1 -17.37(19)
C2 C5 C6 C7 -80.1(2)
C2 C5 C6 C11 100.4(2)
C3 C2 C5 O2 -63.4(2)
C3 C2 C5 C6 64.8(2)
C4 N1 C1 O1 -178.47(18)
C4 N1 C1 C2 1.5(2)
C4 N1 C13 C14 -83.8(2)
C4 N1 C13 C18 90.7(2)
C5 C2 C3 C4 -100.17(17)
C5 C6 C7 C8 177.85(18)
C5 C6 C11 C10 -179.30(18)
C6 C7 C8 C9 2.0(3)
C7 C6 C11 C10 1.1(3)
C7 C8 C9 C10 0.3(3)
C8 C9 C10 C11 -1.8(3)
C9 C10 C11 C6 1.0(3)
C11 C6 C7 C8 -2.6(3)
C12 C2 C3 C4 136.44(16)
C12 C2 C5 O2 62.3(2)
C12 C2 C5 C6 -169.46(16)
C13 N1 C1 O1 -0.3(3)
C13 N1 C1 C2 179.70(16)
C13 N1 C4 C3 -168.05(16)
C13 C14 C15 C16 -0.4(3)
C14 C13 C18 O3 177.95(17)
C14 C13 C18 C17 -0.7(3)
C14 C15 C16 C17 0.2(3)
C15 C16 C17 C18 -0.2(3)
C16 C17 C18 O3 -178.03(19)
C16 C17 C18 C13 0.5(3)
C18 C13 C14 C15 0.6(3)
C19 O3 C18 C13 -178.57(17)
C19 O3 C18 C17 0.0(3)
